data_7247575
loop_
_publ_author_name
'Xu, Rong-Yao'
'Liu, Xiu'
'Sun, Guang'
'Zhang, Zhi-Yuan'
'Dong, Ming'
'Zhao, Liya'
'Zhang, Si-Miao'
'Wang, Xi-Yang'
'Zhang, Hong-Xu'
'Yang, Shang-Jie'
'Wang, Xiuguang'
'Li, Bin'
'Li, Jian'
'Li, Chunju'

_publ_section_title
;
 Efficient macrocyclization facilitated by skeleton preorganization
;
_journal_issue 43
_journal_name_full 'RSC Advances'
_journal_page_first 30269
_journal_page_last 30272
_journal_paper_doi 10.1039/D3RA05671F
_journal_volume 13
_journal_year 2023
_chemical_formula_moiety '2(C34 H28 N2 O4), 0.125[]'
_chemical_formula_sum 'C68 H56 N4 O8'
_chemical_formula_weight 1057.16
_space_group_crystal_system monoclinic
_space_group_IT_number 15
_space_group_name_Hall '-C 2yc'
_space_group_name_H-M_alt 'C 1 2/c 1'
_atom_sites_solution_hydrogens geom
_atom_sites_solution_primary dual
_audit_creation_date 2023-09-08
_audit_creation_method
;
Olex2 1.5
(compiled 2023.08.24 svn.re1ec1418 for OlexSys, GUI svn.r6817)
;
_audit_update_record
;
2023-09-10 deposited with the CCDC.	2023-10-09 downloaded from the CCDC.
;
_cell_angle_alpha 90
_cell_angle_beta 94.958(2)
_cell_angle_gamma 90
_cell_formula_units_Z 8
_cell_length_a 31.9126(9)
_cell_length_b 18.7706(7)
_cell_length_c 24.7876(8)
_cell_measurement_reflns_used 8759
_cell_measurement_temperature 150
_cell_measurement_theta_max 58.49
_cell_measurement_theta_min 2.73
_cell_volume 14792.7(8)
_computing_cell_refinement 'SAINT V8.40A (Bruker, 2019)'
_computing_data_reduction 'SAINT V8.40A (Bruker, 2019)'
_computing_molecular_graphics 'Olex2 1.5 (Dolomanov et al., 2009)'
_computing_publication_material 'Olex2 1.5 (Dolomanov et al., 2009)'
_computing_structure_refinement 'SHELXL 2019/2 (Sheldrick, 2015)'
_computing_structure_solution 'SHELXT 2014/5 (Sheldrick, 2014)'
_diffrn_ambient_temperature 150.15
_diffrn_measured_fraction_theta_full 0.986
_diffrn_measured_fraction_theta_max 0.986
_diffrn_measurement_device_type 'Bruker APEX-II CCD'
_diffrn_measurement_method '\f and \w scans'
_diffrn_radiation_type CuK\a
_diffrn_radiation_wavelength 1.54178
_diffrn_reflns_av_R_equivalents 0.1370
_diffrn_reflns_av_unetI/netI 0.0908
_diffrn_reflns_Laue_measured_fraction_full 0.986
_diffrn_reflns_Laue_measured_fraction_max 0.986
_diffrn_reflns_limit_h_max 35
_diffrn_reflns_limit_h_min -34
_diffrn_reflns_limit_k_max 20
_diffrn_reflns_limit_k_min -20
_diffrn_reflns_limit_l_max 27
_diffrn_reflns_limit_l_min -27
_diffrn_reflns_number 46774
_diffrn_reflns_point_group_measured_fraction_full 0.986
_diffrn_reflns_point_group_measured_fraction_max 0.986
_diffrn_reflns_theta_full 59.138
_diffrn_reflns_theta_max 59.138
_diffrn_reflns_theta_min 2.734
_diffrn_source_current 1.2
_diffrn_source_power 0.06
_diffrn_source_voltage 50.0
_diffrn_standards_number 0
_exptl_absorpt_coefficient_mu 0.502
_exptl_absorpt_correction_T_max 0.980
_exptl_absorpt_correction_T_min 0.970
_exptl_absorpt_correction_type multi-scan
_exptl_absorpt_process_details
;
SADABS-2016/2 (Bruker,2016/2) was used for absorption correction.
wR2(int) was 0.1056 before and 0.0810 after correction.
The Ratio of minimum to maximum transmission is 0.7839.
The \l/2 correction factor is Not present.
;
_exptl_crystal_colour colourless
_exptl_crystal_colour_primary colourless
_exptl_crystal_density_diffrn 0.949
_exptl_crystal_description block
_exptl_crystal_F_000 4448
_exptl_crystal_size_max 0.07
_exptl_crystal_size_mid 0.05
_exptl_crystal_size_min 0.04
_refine_diff_density_max 0.534
_refine_diff_density_min -0.361
_refine_diff_density_rms 0.085
_refine_ls_extinction_coef 0.00029(7)
_refine_ls_extinction_expression Fc^*^=kFc[1+0.001xFc^2^\l^3^/sin(2\q)]^-1/4^
_refine_ls_extinction_method 'SHELXL-2019/2 (Sheldrick 2019)'
_refine_ls_goodness_of_fit_ref 1.291
_refine_ls_hydrogen_treatment constr
_refine_ls_matrix_type full
_refine_ls_number_parameters 730
_refine_ls_number_reflns 10546
_refine_ls_number_restraints 14
_refine_ls_restrained_S_all 1.298
_refine_ls_R_factor_all 0.1722
_refine_ls_R_factor_gt 0.1283
_refine_ls_shift/su_max 0.000
_refine_ls_shift/su_mean 0.000
_refine_ls_structure_factor_coef Fsqd
_refine_ls_weighting_details 'w=1/[\s^2^(Fo^2^)+(0.2000P)^2^] where P=(Fo^2^+2Fc^2^)/3'
_refine_ls_weighting_scheme calc
_refine_ls_wR_factor_gt 0.3731
_refine_ls_wR_factor_ref 0.4018
_reflns_Friedel_coverage 0.000
_reflns_number_gt 5607
_reflns_number_total 10546
_reflns_threshold_expression 'I > 2\s(I)'
_cod_data_source_file d3ra05671f2.cif
_cod_data_source_block zzy10111_0m_sq
_cod_database_code 7247575
_shelx_shelxl_version_number 2019/2
_shelx_space_group_comment
;
The symmetry employed for this shelxl refinement is uniquely defined
by the following loop, which should always be used as a source of
symmetry information in preference to the above space-group names.
They are only intended as comments.
;
_olex2_refinement_description
;
1. Fixed Uiso
 At 1.2 times of:
  All C(H) groups, All C(H,H) groups
 At 1.5 times of:
  All C(H,H,H) groups
2. Rigid bond restraints
 N2, C33
 with sigma for 1-2 distances of 0.005 and sigma for 1-3 distances of 0.005
 C61, C62
 with sigma for 1-2 distances of 0.001 and sigma for 1-3 distances of 0.001
3. Uiso/Uaniso restraints and constraints
Uanis(C25) \\sim Ueq, Uanis(C28) \\sim Ueq: with sigma of 0.005 and sigma for
terminal atoms of 0.01
4.a Secondary CH2 refined with riding coordinates:
 C23(H23A,H23B), C65(H65A,H65B)
4.b Aromatic/amide H refined with riding coordinates:
 C19(H19), C3(H3), C01Q(H01Q), C21(H21), C14(H14), C10(H10), C32(H32), C7(H7),
 C18(H18), C30(H30), C13(H13), C25(H25), C33(H33), C31(H31), C53(H53), C36(H36),
  C56(H56), C50(H50), C64(H64), C51(H51), C47(H47), C55(H55), C40(H40),
 C61(H61), C58(H58), C44(H44), C43(H43), C57(H57)
4.c Idealised Me refined as rotating group:
 C2(H2A,H2B,H2C), C1(H1A,H1B,H1C), C27(H27A,H27B,H27C), C28(H28A,H28B,H28C),
 C34(H34A,H34B,H34C), C67(H67A,H67B,H67C), C41(H41A,H41B,H41C), C66(H66A,H66B,
 H66C)
;
_platon_squeeze_void_probe_radius 1.20
_olex2_submission_special_instructions 'No special instructions were received'

loop_
_space_group_symop_operation_xyz
'x, y, z'
'-x, y, -z+1/2'
'x+1/2, y+1/2, z'
'-x+1/2, y+1/2, -z+1/2'
'-x, -y, -z'
'x, -y, z-1/2'
'-x+1/2, -y+1/2, -z'
'x+1/2, -y+1/2, z-1/2'

loop_
_atom_site_label
_atom_site_type_symbol
_atom_site_fract_x
_atom_site_fract_y
_atom_site_fract_z
_atom_site_U_iso_or_equiv
_atom_site_adp_type
_atom_site_occupancy
_atom_site_site_symmetry_order
_atom_site_calc_flag
_atom_site_refinement_flags_posn
_atom_site_refinement_flags_adp
_atom_site_refinement_flags_occupancy
_atom_site_disorder_assembly
_atom_site_disorder_group
O2 O 0.36080(15) -0.0390(3) 0.5348(2) 0.0885(15) Uani 1 1 d . . . . .
O1 O 0.29345(15) -0.1339(3) 0.6864(2) 0.0880(14) Uani 1 1 d . . . . .
O3 O 0.3119(2) 0.3398(4) 0.2123(2) 0.129(2) Uani 1 1 d . . . . .
O4 O 0.3157(2) 0.5925(4) 0.2490(3) 0.128(2) Uani 1 1 d . . . . .
N1 N 0.30705(19) 0.2127(4) 0.4459(2) 0.0810(16) Uani 1 1 d . . . . .
C29 C 0.3240(2) 0.2613(4) 0.4885(3) 0.0760(19) Uani 1 1 d . . . . .
C11 C 0.2967(2) 0.1403(5) 0.4511(3) 0.079(2) Uani 1 1 d . . . . .
C5 C 0.3273(2) -0.0493(4) 0.5651(3) 0.0738(18) Uani 1 1 d . . . . .
C6 C 0.2899(2) -0.0173(4) 0.5435(3) 0.0775(19) Uani 1 1 d . . . . .
C15 C 0.2754(2) 0.1771(5) 0.3653(3) 0.082(2) Uani 1 1 d . . . . .
C4 C 0.2937(2) -0.0959(4) 0.6400(3) 0.0786(19) Uani 1 1 d . . . . .
C19 C 0.2610(2) 0.1881(5) 0.3093(3) 0.087(2) Uani 1 1 d . . . . .
H19 H 0.248153 0.150647 0.288072 0.105 Uiso 1 1 calc R U . . .
C3 C 0.3287(2) -0.0896(4) 0.6111(3) 0.0737(18) Uani 1 1 d . . . . .
H3 H 0.353965 -0.113478 0.623421 0.088 Uiso 1 1 calc R U . . .
C01Q C 0.2989(2) 0.3030(5) 0.3706(3) 0.088(2) Uani 1 1 d . . . . .
H01Q H 0.311056 0.341407 0.391371 0.106 Uiso 1 1 calc R U . . .
C22 C 0.2913(2) 0.5145(5) 0.3118(3) 0.092(2) Uani 1 1 d . . . . .
C21 C 0.2840(2) 0.4436(4) 0.3254(3) 0.0769(19) Uani 1 1 d . . . . .
H21 H 0.274470 0.434422 0.360001 0.092 Uiso 1 1 calc R U . . .
N2 N 0.3567(3) 0.3543(4) 0.5673(3) 0.111(2) Uani 1 1 d . U . . .
C14 C 0.2671(2) 0.0034(5) 0.4445(3) 0.090(2) Uani 1 1 d . . . . .
H14 H 0.257260 -0.044321 0.442723 0.108 Uiso 1 1 calc R U . . .
C17 C 0.2855(2) 0.3122(5) 0.3162(3) 0.082(2) Uani 1 1 d . . . . .
C10 C 0.3026(2) 0.0966(4) 0.4982(3) 0.0732(18) Uani 1 1 d . . . . .
H10 H 0.316866 0.113228 0.530995 0.088 Uiso 1 1 calc R U . . .
C32 C 0.3604(2) 0.2450(4) 0.5167(3) 0.082(2) Uani 1 1 d . . . . .
H32 H 0.375354 0.202866 0.509102 0.098 Uiso 1 1 calc R U . . .
C7 C 0.2535(3) -0.0300(5) 0.5715(3) 0.089(2) Uani 1 1 d . . . . .
H7 H 0.227311 -0.011886 0.556107 0.107 Uiso 1 1 calc R U . . .
C2 C 0.3971(2) -0.0804(5) 0.5495(4) 0.095(2) Uani 1 1 d . . . . .
H2A H 0.414748 -0.082077 0.519076 0.142 Uiso 1 1 calc R U . . .
H2B H 0.388621 -0.128876 0.558470 0.142 Uiso 1 1 calc R U . . .
H2C H 0.412918 -0.058931 0.580965 0.142 Uiso 1 1 calc R U . . .
C12 C 0.2774(2) 0.1170(5) 0.4018(3) 0.082(2) Uani 1 1 d . . . . .
C18 C 0.2665(3) 0.2552(6) 0.2874(3) 0.093(2) Uani 1 1 d . . . . .
H18 H 0.256697 0.262766 0.250559 0.111 Uiso 1 1 calc R U . . .
C16 C 0.2939(2) 0.2344(5) 0.3947(3) 0.0784(19) Uani 1 1 d . . . . .
C9 C 0.2864(2) 0.0294(5) 0.4931(3) 0.081(2) Uani 1 1 d . . . . .
C20 C 0.2896(2) 0.3860(5) 0.2923(3) 0.093(2) Uani 1 1 d . . . . .
C8 C 0.2538(2) -0.0664(4) 0.6186(3) 0.084(2) Uani 1 1 d . . . . .
C26 C 0.3032(3) 0.3982(6) 0.2423(3) 0.102(3) Uani 1 1 d . . . . .
C23 C 0.2842(2) 0.5727(5) 0.3492(3) 0.084(2) Uani 1 1 d . . . . .
H23A H 0.281604 0.617473 0.328134 0.101 Uiso 1 1 calc R U . . .
H23B H 0.309459 0.577048 0.375106 0.101 Uiso 1 1 calc R U . . .
C24 C 0.3065(2) 0.5233(6) 0.2603(4) 0.096(3) Uani 1 1 d . . . . .
C30 C 0.3029(3) 0.3216(5) 0.4987(3) 0.090(2) Uani 1 1 d . . . . .
H30 H 0.276471 0.331596 0.479600 0.108 Uiso 1 1 calc R U . . .
C13 C 0.2621(3) 0.0461(5) 0.3986(3) 0.089(2) Uani 1 1 d . . . . .
H13 H 0.248583 0.028110 0.365778 0.107 Uiso 1 1 calc R U . . .
C1 C 0.3328(2) -0.1607(5) 0.7082(3) 0.095(2) Uani 1 1 d . . . . .
H1A H 0.341290 -0.200233 0.685788 0.143 Uiso 1 1 calc R U . . .
H1B H 0.330297 -0.177691 0.745212 0.143 Uiso 1 1 calc R U . . .
H1C H 0.353888 -0.122780 0.708803 0.143 Uiso 1 1 calc R U . . .
C25 C 0.3138(3) 0.4691(6) 0.2286(4) 0.102(2) Uani 1 1 d . U . . .
H25 H 0.326476 0.477591 0.195903 0.122 Uiso 1 1 calc R U . . .
C33 C 0.3762(3) 0.2931(5) 0.5587(4) 0.105(2) Uani 1 1 d . U . . .
H33 H 0.401083 0.281150 0.580711 0.126 Uiso 1 1 calc R U . . .
C31 C 0.3197(4) 0.3667(6) 0.5357(4) 0.109(3) Uani 1 1 d . . . . .
H31 H 0.305344 0.410260 0.540719 0.131 Uiso 1 1 calc R U . . .
C27 C 0.3359(4) 0.6026(7) 0.1977(5) 0.142(4) Uani 1 1 d . . . . .
H27A H 0.315410 0.592926 0.166835 0.213 Uiso 1 1 calc R U . . .
H27B H 0.359740 0.569819 0.196849 0.213 Uiso 1 1 calc R U . . .
H27C H 0.345956 0.651816 0.195621 0.213 Uiso 1 1 calc R U . . .
C28 C 0.3235(6) 0.3503(10) 0.1573(6) 0.192(6) Uani 1 1 d . U . . .
H28A H 0.302527 0.380671 0.137367 0.289 Uiso 1 1 calc R U . . .
H28B H 0.324553 0.304015 0.139132 0.289 Uiso 1 1 calc R U . . .
H28C H 0.351159 0.373104 0.158418 0.289 Uiso 1 1 calc R U . . .
O8 O 0.58739(15) 0.1531(3) 0.17023(19) 0.0908(15) Uani 1 1 d . . . . .
O6 O 0.35232(16) 0.1571(3) 0.6223(2) 0.0930(16) Uani 1 1 d . . . . .
O5 O 0.35418(16) -0.0071(4) 0.7734(2) 0.0996(17) Uani 1 1 d . . . . .
O7 O 0.5572(2) 0.3177(3) 0.3135(3) 0.114(2) Uani 1 1 d . . . . .
N4 N 0.45964(16) 0.1147(3) 0.4673(2) 0.0740(15) Uani 1 1 d . . . . .
C49 C 0.4902(2) 0.1575(4) 0.4444(3) 0.0737(19) Uani 1 1 d . . . . .
C48 C 0.5060(2) 0.2066(4) 0.4834(3) 0.082(2) Uani 1 1 d . . . . .
C37 C 0.4160(2) 0.0172(4) 0.7321(3) 0.079(2) Uani 1 1 d . . . . .
C38 C 0.4145(2) 0.0985(4) 0.6553(3) 0.0756(18) Uani 1 1 d . . . . .
N3 N 0.4096(2) -0.0718(4) 0.3936(3) 0.0855(17) Uani 1 1 d . . . . .
C46 C 0.4573(2) 0.1340(4) 0.5217(3) 0.0770(19) Uani 1 1 d . . . . .
C45 C 0.4845(2) 0.1936(4) 0.5331(3) 0.083(2) Uani 1 1 d . . . . .
C39 C 0.3726(2) 0.1108(4) 0.6596(3) 0.082(2) Uani 1 1 d . . . . .
C42 C 0.4383(2) 0.1335(4) 0.6133(3) 0.079(2) Uani 1 1 d . . . . .
C52 C 0.5334(2) 0.2017(4) 0.3794(3) 0.082(2) Uani 1 1 d . . . . .
C63 C 0.5617(2) 0.1116(4) 0.2501(3) 0.0755(18) Uani 1 1 d . . . . .
C62 C 0.5736(2) 0.1679(5) 0.2194(3) 0.0846(19) Uani 1 1 d . U . . .
C53 C 0.50254(19) 0.1558(4) 0.3940(3) 0.0771(19) Uani 1 1 d . . . . .
H53 H 0.490017 0.122865 0.368296 0.093 Uiso 1 1 calc R U . . .
C35 C 0.3728(2) 0.0291(4) 0.7332(3) 0.0787(19) Uani 1 1 d . . . . .
C36 C 0.4356(2) 0.0545(4) 0.6930(3) 0.083(2) Uani 1 1 d . . . . .
H36 H 0.465160 0.049520 0.692263 0.100 Uiso 1 1 calc R U . . .
C56 C 0.4685(2) 0.0002(4) 0.4241(3) 0.081(2) Uani 1 1 d . . . . .
H56 H 0.498169 0.005395 0.428834 0.097 Uiso 1 1 calc R U . . .
C50 C 0.5367(3) 0.2545(4) 0.4693(4) 0.091(2) Uani 1 1 d . . . . .
H50 H 0.548288 0.288690 0.494624 0.109 Uiso 1 1 calc R U . . .
C64 C 0.5501(2) 0.1259(5) 0.3028(3) 0.0780(19) Uani 1 1 d . . . . .
H64 H 0.543172 0.086883 0.324836 0.094 Uiso 1 1 calc R U . . .
C51 C 0.5498(2) 0.2509(4) 0.4182(3) 0.083(2) Uani 1 1 d . . . . .
H51 H 0.570788 0.283246 0.408656 0.099 Uiso 1 1 calc R U . . .
C54 C 0.4416(2) 0.0528(4) 0.4424(3) 0.080(2) Uani 1 1 d . . . . .
C47 C 0.4331(2) 0.1069(4) 0.5593(3) 0.0734(18) Uani 1 1 d . . . . .
H47 H 0.413037 0.070711 0.549662 0.088 Uiso 1 1 calc R U . . .
C55 C 0.4503(2) -0.0589(5) 0.3991(3) 0.087(2) Uani 1 1 d . . . . .
H55 H 0.468445 -0.092862 0.384854 0.105 Uiso 1 1 calc R U . . .
C59 C 0.5482(2) 0.1941(4) 0.3239(3) 0.0780(19) Uani 1 1 d . . . . .
C65 C 0.5618(2) 0.0349(4) 0.2295(3) 0.084(2) Uani 1 1 d . . . . .
H65A H 0.532263 0.019161 0.221684 0.101 Uiso 1 1 calc R U . . .
H65B H 0.575241 0.033962 0.195027 0.101 Uiso 1 1 calc R U . . .
C40 C 0.3510(2) 0.0751(5) 0.6992(3) 0.084(2) Uani 1 1 d . . . . .
H40 H 0.321860 0.083151 0.701885 0.101 Uiso 1 1 calc R U . . .
C60 C 0.5594(2) 0.2493(5) 0.2901(3) 0.089(2) Uani 1 1 d . . . . .
C61 C 0.5726(2) 0.2380(5) 0.2414(3) 0.090(2) Uani 1 1 d . U . . .
H61 H 0.581454 0.277146 0.221009 0.108 Uiso 1 1 calc R U . . .
C58 C 0.3991(2) 0.0409(5) 0.4370(3) 0.086(2) Uani 1 1 d . . . . .
H58 H 0.380162 0.074206 0.450476 0.103 Uiso 1 1 calc R U . . .
C44 C 0.4870(3) 0.2239(5) 0.5838(4) 0.101(3) Uani 1 1 d . . . . .
H44 H 0.503361 0.265456 0.591926 0.121 Uiso 1 1 calc R U . . .
C43 C 0.4644(3) 0.1911(5) 0.6229(3) 0.099(3) Uani 1 1 d . . . . .
H43 H 0.467315 0.209973 0.658599 0.119 Uiso 1 1 calc R U . . .
C57 C 0.3843(3) -0.0218(6) 0.4111(4) 0.101(3) Uani 1 1 d . . . . .
H57 H 0.354773 -0.028979 0.405700 0.121 Uiso 1 1 calc R U . . .
C34 C 0.3100(2) 0.0018(7) 0.7781(4) 0.117(3) Uani 1 1 d . . . . .
H34A H 0.294672 -0.002493 0.742237 0.175 Uiso 1 1 calc R U . . .
H34B H 0.304833 0.048918 0.793194 0.175 Uiso 1 1 calc R U . . .
H34C H 0.300205 -0.035063 0.802094 0.175 Uiso 1 1 calc R U . . .
C67 C 0.6013(3) 0.2132(5) 0.1394(3) 0.099(3) Uani 1 1 d . . . . .
H67A H 0.604708 0.198047 0.102185 0.149 Uiso 1 1 calc R U . . .
H67B H 0.628221 0.230781 0.156224 0.149 Uiso 1 1 calc R U . . .
H67C H 0.580267 0.251331 0.138930 0.149 Uiso 1 1 calc R U . . .
C41 C 0.3110(3) 0.1783(6) 0.6308(4) 0.110(3) Uani 1 1 d . . . . .
H41A H 0.297485 0.198879 0.597405 0.165 Uiso 1 1 calc R U . . .
H41B H 0.311891 0.213919 0.659812 0.165 Uiso 1 1 calc R U . . .
H41C H 0.294883 0.136767 0.641216 0.165 Uiso 1 1 calc R U . . .
C66 C 0.5655(6) 0.3790(6) 0.2791(6) 0.169(6) Uani 1 1 d . . . . .
H66A H 0.543870 0.381384 0.248569 0.253 Uiso 1 1 calc R U . . .
H66B H 0.593222 0.373536 0.265289 0.253 Uiso 1 1 calc R U . . .
H66C H 0.565010 0.422953 0.300339 0.253 Uiso 1 1 calc R U . . .

loop_
_atom_site_aniso_label
_atom_site_aniso_U_11
_atom_site_aniso_U_22
_atom_site_aniso_U_33
_atom_site_aniso_U_23
_atom_site_aniso_U_13
_atom_site_aniso_U_12
O2 0.060(3) 0.120(4) 0.089(3) 0.023(3) 0.026(2) 0.021(3)
O1 0.065(3) 0.108(4) 0.093(3) 0.026(3) 0.016(2) -0.008(3)
O3 0.154(6) 0.164(6) 0.077(3) 0.022(4) 0.061(4) 0.030(5)
O4 0.097(4) 0.150(6) 0.145(5) 0.073(5) 0.057(4) 0.019(4)
N1 0.080(4) 0.092(4) 0.075(4) 0.008(3) 0.027(3) 0.011(3)
C29 0.057(4) 0.114(6) 0.059(4) 0.007(4) 0.023(3) 0.006(4)
C11 0.056(4) 0.115(6) 0.070(4) 0.006(4) 0.021(3) 0.016(4)
C5 0.054(4) 0.091(5) 0.078(4) 0.001(4) 0.019(3) -0.010(3)
C6 0.067(4) 0.098(5) 0.072(4) 0.008(4) 0.029(3) 0.008(4)
C15 0.068(4) 0.110(6) 0.073(4) 0.010(4) 0.027(4) 0.022(4)
C4 0.062(4) 0.081(4) 0.092(5) 0.010(4) 0.009(4) -0.003(3)
C19 0.066(4) 0.124(7) 0.073(5) -0.009(4) 0.018(4) 0.011(4)
C3 0.041(3) 0.104(5) 0.076(4) 0.004(4) 0.006(3) 0.004(3)
C01Q 0.062(4) 0.128(7) 0.077(5) 0.005(4) 0.021(4) 0.013(4)
C22 0.044(4) 0.134(7) 0.101(6) 0.023(5) 0.015(4) 0.009(4)
C21 0.052(4) 0.098(5) 0.084(4) 0.007(4) 0.025(3) 0.005(4)
N2 0.146(8) 0.095(5) 0.094(5) 0.004(4) 0.026(5) -0.016(4)
C14 0.075(5) 0.115(6) 0.081(5) 0.011(4) 0.019(4) 0.014(4)
C17 0.079(5) 0.108(6) 0.062(4) 0.016(4) 0.028(4) 0.028(4)
C10 0.057(4) 0.098(5) 0.068(4) 0.004(4) 0.020(3) 0.004(4)
C32 0.070(5) 0.090(5) 0.084(4) 0.002(4) 0.002(4) 0.017(4)
C7 0.071(5) 0.108(6) 0.088(5) 0.011(4) 0.004(4) 0.021(4)
C2 0.061(4) 0.112(6) 0.116(6) 0.023(5) 0.036(4) 0.019(4)
C12 0.065(4) 0.100(6) 0.084(5) 0.004(4) 0.026(4) 0.018(4)
C18 0.081(5) 0.132(8) 0.069(4) 0.008(5) 0.030(4) 0.014(5)
C16 0.062(4) 0.105(6) 0.070(4) 0.008(4) 0.017(3) 0.017(4)
C9 0.058(4) 0.110(6) 0.077(5) 0.004(4) 0.021(3) 0.009(4)
C20 0.064(4) 0.141(8) 0.077(5) 0.022(5) 0.029(4) 0.016(4)
C8 0.066(4) 0.090(5) 0.097(5) 0.010(4) 0.014(4) -0.005(4)
C26 0.088(6) 0.144(8) 0.078(5) 0.010(5) 0.029(4) 0.039(5)
C23 0.053(4) 0.112(6) 0.090(5) 0.017(4) 0.015(3) 0.003(4)
C24 0.063(5) 0.129(7) 0.100(6) 0.036(6) 0.026(4) 0.001(4)
C30 0.075(5) 0.122(6) 0.079(5) 0.004(5) 0.030(4) 0.026(5)
C13 0.079(5) 0.111(6) 0.082(5) -0.003(4) 0.024(4) 0.010(5)
C1 0.049(4) 0.130(7) 0.106(6) 0.031(5) 0.005(4) -0.001(4)
C25 0.098(4) 0.118(5) 0.092(4) 0.015(4) 0.022(3) 0.012(4)
C33 0.084(6) 0.111(6) 0.118(7) 0.014(5) 0.000(5) -0.018(4)
C31 0.118(8) 0.115(7) 0.098(6) -0.012(6) 0.024(6) 0.015(6)
C27 0.133(9) 0.151(9) 0.155(9) 0.055(8) 0.091(8) 0.019(7)
C28 0.235(10) 0.213(10) 0.137(8) 0.019(7) 0.056(8) 0.013(8)
O8 0.069(3) 0.131(4) 0.075(3) 0.010(3) 0.025(2) -0.012(3)
O6 0.070(3) 0.116(4) 0.098(3) 0.023(3) 0.036(3) 0.027(3)
O5 0.069(3) 0.154(5) 0.079(3) 0.020(3) 0.021(2) -0.016(3)
O7 0.143(5) 0.089(4) 0.116(4) 0.010(3) 0.055(4) 0.013(4)
N4 0.050(3) 0.095(4) 0.080(4) -0.001(3) 0.025(3) 0.004(3)
C49 0.049(4) 0.105(5) 0.070(4) 0.012(4) 0.023(3) 0.009(4)
C48 0.079(5) 0.092(5) 0.077(4) 0.006(4) 0.024(4) 0.009(4)
C37 0.072(5) 0.102(5) 0.065(4) -0.010(4) 0.021(3) -0.017(4)
C38 0.077(5) 0.078(4) 0.074(4) 0.006(3) 0.023(4) 0.009(4)
N3 0.066(4) 0.099(4) 0.092(4) -0.002(3) 0.009(3) -0.001(3)
C46 0.050(4) 0.095(5) 0.089(5) 0.001(4) 0.021(3) 0.010(4)
C45 0.072(5) 0.097(5) 0.083(5) -0.003(4) 0.031(4) 0.001(4)
C39 0.069(5) 0.104(5) 0.078(4) 0.010(4) 0.038(4) -0.002(4)
C42 0.071(4) 0.086(5) 0.087(5) 0.003(4) 0.040(4) -0.003(4)
C52 0.060(4) 0.086(5) 0.103(5) 0.009(4) 0.023(4) 0.007(4)
C63 0.059(4) 0.096(5) 0.073(4) 0.005(4) 0.010(3) -0.005(3)
C62 0.052(4) 0.126(5) 0.079(5) 0.020(4) 0.028(3) 0.002(4)
C53 0.041(3) 0.109(5) 0.084(5) 0.006(4) 0.022(3) 0.001(3)
C35 0.065(4) 0.097(5) 0.077(4) 0.003(4) 0.018(4) -0.012(4)
C36 0.058(4) 0.103(5) 0.091(5) -0.011(4) 0.027(4) -0.005(4)
C56 0.055(4) 0.104(6) 0.086(5) 0.009(4) 0.024(4) 0.017(4)
C50 0.083(5) 0.079(5) 0.118(6) -0.003(4) 0.050(5) -0.008(4)
C64 0.045(3) 0.107(6) 0.085(5) 0.012(4) 0.020(3) -0.007(3)
C51 0.075(5) 0.089(5) 0.088(5) 0.003(4) 0.029(4) -0.005(4)
C54 0.061(4) 0.101(5) 0.082(4) 0.011(4) 0.027(3) -0.001(4)
C47 0.054(4) 0.094(5) 0.076(4) 0.006(4) 0.024(3) 0.012(3)
C55 0.067(5) 0.105(6) 0.094(5) 0.004(4) 0.023(4) -0.014(4)
C59 0.050(4) 0.098(6) 0.089(5) 0.011(4) 0.021(3) 0.004(3)
C65 0.070(4) 0.116(6) 0.067(4) -0.003(4) 0.010(3) -0.018(4)
C40 0.057(4) 0.109(6) 0.089(5) -0.001(4) 0.022(4) 0.010(4)
C60 0.066(4) 0.130(7) 0.074(4) 0.020(5) 0.027(4) -0.004(4)
C61 0.062(4) 0.116(5) 0.094(5) 0.027(4) 0.018(4) -0.003(4)
C58 0.044(4) 0.127(7) 0.088(5) 0.018(5) 0.021(3) 0.013(4)
C44 0.094(6) 0.106(6) 0.109(6) 0.008(5) 0.041(5) 0.001(5)
C43 0.099(6) 0.112(6) 0.092(5) -0.011(5) 0.044(5) -0.018(5)
C57 0.061(5) 0.142(8) 0.100(6) 0.008(6) 0.001(4) -0.018(5)
C34 0.056(5) 0.200(10) 0.097(6) 0.017(6) 0.020(4) -0.010(5)
C67 0.103(6) 0.113(6) 0.088(5) 0.002(4) 0.042(5) -0.029(5)
C41 0.071(5) 0.157(8) 0.107(6) 0.015(6) 0.035(4) 0.008(5)
C66 0.258(17) 0.081(6) 0.176(11) 0.038(7) 0.072(11) -0.014(8)

loop_
_atom_type_symbol
_atom_type_description
_atom_type_scat_dispersion_real
_atom_type_scat_dispersion_imag
_atom_type_scat_source
C C 0.0181 0.0091 'International Tables Vol C Tables 4.2.6.8 and 6.1.1.4'
H H 0.0000 0.0000 'International Tables Vol C Tables 4.2.6.8 and 6.1.1.4'
N N 0.0311 0.0180 'International Tables Vol C Tables 4.2.6.8 and 6.1.1.4'
O O 0.0492 0.0322 'International Tables Vol C Tables 4.2.6.8 and 6.1.1.4'

loop_
_geom_angle_atom_site_label_1
_geom_angle_atom_site_label_2
_geom_angle_atom_site_label_3
_geom_angle
_geom_angle_site_symmetry_1
_geom_angle_site_symmetry_3
_geom_angle_publ_flag
C5 O2 C2 116.2(6) . . ?
C4 O1 C1 116.2(5) . . ?
C26 O3 C28 118.8(10) . . ?
C24 O4 C27 114.4(8) . . ?
C11 N1 C29 127.6(6) . . ?
C16 N1 C29 123.3(7) . . ?
C16 N1 C11 108.7(7) . . ?
C32 C29 N1 118.9(7) . . ?
C32 C29 C30 121.1(8) . . ?
C30 C29 N1 120.0(7) . . ?
N1 C11 C10 128.1(7) . . ?
C12 C11 N1 108.1(7) . . ?
C12 C11 C10 123.7(8) . . ?
O2 C5 C6 114.2(6) . . ?
C3 C5 O2 124.4(6) . . ?
C3 C5 C6 121.4(6) . . ?
C5 C6 C7 116.6(6) . . ?
C5 C6 C9 124.0(6) . . ?
C7 C6 C9 119.4(6) . . ?
C19 C15 C12 135.1(9) . . ?
C16 C15 C19 118.5(8) . . ?
C16 C15 C12 106.4(7) . . ?
O1 C4 C3 123.3(6) . . ?
O1 C4 C8 116.3(6) . . ?
C3 C4 C8 120.2(7) . . ?
C15 C19 H19 121.1 . . ?
C18 C19 C15 117.8(8) . . ?
C18 C19 H19 121.1 . . ?
C5 C3 C4 120.7(6) . . ?
C5 C3 H3 119.7 . . ?
C4 C3 H3 119.7 . . ?
C17 C01Q H01Q 120.6 . . ?
C17 C01Q C16 118.7(8) . . ?
C16 C01Q H01Q 120.6 . . ?
C21 C22 C23 121.4(7) . . ?
C21 C22 C24 113.9(9) . . ?
C24 C22 C23 124.7(9) . . ?
C22 C21 H21 117.6 . . ?
C20 C21 C22 124.8(7) . . ?
C20 C21 H21 117.6 . . ?
C33 N2 C31 116.4(8) . . ?
C9 C14 H14 119.4 . . ?
C13 C14 H14 119.4 . . ?
C13 C14 C9 121.2(9) . . ?
C01Q C17 C18 119.0(8) . . ?
C01Q C17 C20 117.5(8) . . ?
C18 C17 C20 123.4(7) . . ?
C11 C10 H10 122.1 . . ?
C9 C10 C11 115.8(7) . . ?
C9 C10 H10 122.1 . . ?
C29 C32 H32 121.0 . . ?
C29 C32 C33 118.0(8) . . ?
C33 C32 H32 121.0 . . ?
C6 C7 H7 118.0 . . ?
C8 C7 C6 123.9(7) . . ?
C8 C7 H7 118.0 . . ?
O2 C2 H2A 109.5 . . ?
O2 C2 H2B 109.5 . . ?
O2 C2 H2C 109.5 . . ?
H2A C2 H2B 109.5 . . ?
H2A C2 H2C 109.5 . . ?
H2B C2 H2C 109.5 . . ?
C11 C12 C15 107.2(8) . . ?
C11 C12 C13 117.9(7) . . ?
C13 C12 C15 134.8(8) . . ?
C19 C18 C17 124.0(7) . . ?
C19 C18 H18 118.0 . . ?
C17 C18 H18 118.0 . . ?
N1 C16 C15 109.6(7) . . ?
N1 C16 C01Q 128.4(8) . . ?
C15 C16 C01Q 121.9(7) . . ?
C14 C9 C6 120.3(8) . . ?
C10 C9 C6 117.2(7) . . ?
C10 C9 C14 122.5(7) . . ?
C21 C20 C17 117.7(6) . . ?
C26 C20 C21 118.4(9) . . ?
C26 C20 C17 123.4(9) . . ?
C4 C8 C23 119.9(7) . 7_556 ?
C7 C8 C4 116.9(7) . . ?
C7 C8 C23 123.1(7) . 7_556 ?
O3 C26 C20 117.0(9) . . ?
O3 C26 C25 123.9(8) . . ?
C20 C26 C25 118.2(9) . . ?
C22 C23 C8 116.9(7) . 7_556 ?
C22 C23 H23A 108.1 . . ?
C22 C23 H23B 108.1 . . ?
C8 C23 H23A 108.1 7_556 . ?
C8 C23 H23B 108.1 7_556 . ?
H23A C23 H23B 107.3 . . ?
O4 C24 C22 113.0(9) . . ?
C25 C24 O4 124.1(8) . . ?
C25 C24 C22 122.7(9) . . ?
C29 C30 H30 120.4 . . ?
C31 C30 C29 119.2(8) . . ?
C31 C30 H30 120.4 . . ?
C14 C13 C12 118.8(8) . . ?
C14 C13 H13 120.6 . . ?
C12 C13 H13 120.6 . . ?
O1 C1 H1A 109.5 . . ?
O1 C1 H1B 109.5 . . ?
O1 C1 H1C 109.5 . . ?
H1A C1 H1B 109.5 . . ?
H1A C1 H1C 109.5 . . ?
H1B C1 H1C 109.5 . . ?
C26 C25 H25 119.2 . . ?
C24 C25 C26 121.5(8) . . ?
C24 C25 H25 119.2 . . ?
N2 C33 C32 121.1(9) . . ?
N2 C33 H33 119.4 . . ?
C32 C33 H33 119.4 . . ?
N2 C31 H31 118.0 . . ?
C30 C31 N2 124.0(9) . . ?
C30 C31 H31 118.0 . . ?
O4 C27 H27A 109.5 . . ?
O4 C27 H27B 109.5 . . ?
O4 C27 H27C 109.5 . . ?
H27A C27 H27B 109.5 . . ?
H27A C27 H27C 109.5 . . ?
H27B C27 H27C 109.5 . . ?
O3 C28 H28A 109.5 . . ?
O3 C28 H28B 109.5 . . ?
O3 C28 H28C 109.5 . . ?
H28A C28 H28B 109.5 . . ?
H28A C28 H28C 109.5 . . ?
H28B C28 H28C 109.5 . . ?
C62 O8 C67 116.7(7) . . ?
C39 O6 C41 117.7(6) . . ?
C35 O5 C34 119.2(6) . . ?
C60 O7 C66 117.0(7) . . ?
C49 N4 C54 124.0(6) . . ?
C46 N4 C49 109.4(6) . . ?
C46 N4 C54 125.3(6) . . ?
C48 C49 N4 108.5(6) . . ?
C53 C49 N4 128.7(7) . . ?
C53 C49 C48 122.8(7) . . ?
C49 C48 C45 107.4(7) . . ?
C50 C48 C49 118.1(7) . . ?
C50 C48 C45 134.6(8) . . ?
C35 C37 C65 120.3(6) . 5_656 ?
C36 C37 C35 116.0(7) . . ?
C36 C37 C65 123.7(7) . 5_656 ?
C39 C38 C42 122.6(7) . . ?
C39 C38 C36 118.1(7) . . ?
C36 C38 C42 119.2(7) . . ?
C55 N3 C57 117.0(7) . . ?
N4 C46 C45 108.0(6) . . ?
C47 C46 N4 130.0(7) . . ?
C47 C46 C45 122.0(7) . . ?
C46 C45 C48 106.5(7) . . ?
C44 C45 C48 134.0(8) . . ?
C44 C45 C46 119.4(7) . . ?
O6 C39 C40 122.2(6) . . ?
C38 C39 O6 117.2(6) . . ?
C38 C39 C40 120.6(7) . . ?
C47 C42 C38 118.3(7) . . ?
C43 C42 C38 124.4(7) . . ?
C43 C42 C47 117.3(7) . . ?
C53 C52 C51 117.5(7) . . ?
C53 C52 C59 118.0(7) . . ?
C51 C52 C59 124.4(7) . . ?
C62 C63 C64 118.2(7) . . ?
C62 C63 C65 122.1(7) . . ?
C64 C63 C65 119.7(6) . . ?
O8 C62 C63 117.7(8) . . ?
O8 C62 C61 123.5(7) . . ?
C63 C62 C61 118.8(7) . . ?
C49 C53 C52 120.2(7) . . ?
C49 C53 H53 119.9 . . ?
C52 C53 H53 119.9 . . ?
O5 C35 C37 115.0(7) . . ?
C40 C35 O5 122.1(7) . . ?
C40 C35 C37 122.9(7) . . ?
C37 C36 H36 118.2 . . ?
C38 C36 C37 123.6(7) . . ?
C38 C36 H36 118.2 . . ?
C54 C56 H56 121.1 . . ?
C55 C56 H56 121.1 . . ?
C55 C56 C54 117.8(7) . . ?
C48 C50 H50 120.8 . . ?
C51 C50 C48 118.5(8) . . ?
C51 C50 H50 120.8 . . ?
C63 C64 H64 118.5 . . ?
C59 C64 C63 123.1(7) . . ?
C59 C64 H64 118.5 . . ?
C52 C51 H51 118.5 . . ?
C50 C51 C52 122.9(7) . . ?
C50 C51 H51 118.5 . . ?
C56 C54 N4 118.7(6) . . ?
C58 C54 N4 122.6(7) . . ?
C58 C54 C56 118.7(8) . . ?
C46 C47 C42 119.1(7) . . ?
C46 C47 H47 120.5 . . ?
C42 C47 H47 120.5 . . ?
N3 C55 C56 124.8(8) . . ?
N3 C55 H55 117.6 . . ?
C56 C55 H55 117.6 . . ?
C64 C59 C52 117.4(6) . . ?
C64 C59 C60 116.0(7) . . ?
C60 C59 C52 126.6(8) . . ?
C37 C65 C63 114.7(6) 5_656 . ?
C37 C65 H65A 108.6 5_656 . ?
C37 C65 H65B 108.6 5_656 . ?
C63 C65 H65A 108.6 . . ?
C63 C65 H65B 108.6 . . ?
H65A C65 H65B 107.6 . . ?
C39 C40 H40 120.7 . . ?
C35 C40 C39 118.6(7) . . ?
C35 C40 H40 120.7 . . ?
C59 C60 O7 113.8(6) . . ?
C61 C60 O7 123.3(7) . . ?
C61 C60 C59 122.8(9) . . ?
C62 C61 H61 119.5 . . ?
C60 C61 C62 121.0(7) . . ?
C60 C61 H61 119.5 . . ?
C54 C58 H58 120.9 . . ?
C54 C58 C57 118.2(8) . . ?
C57 C58 H58 120.9 . . ?
C45 C44 H44 121.4 . . ?
C45 C44 C43 117.2(9) . . ?
C43 C44 H44 121.4 . . ?
C42 C43 C44 124.6(8) . . ?
C42 C43 H43 117.7 . . ?
C44 C43 H43 117.7 . . ?
N3 C57 C58 123.4(7) . . ?
N3 C57 H57 118.3 . . ?
C58 C57 H57 118.3 . . ?
O5 C34 H34A 109.5 . . ?
O5 C34 H34B 109.5 . . ?
O5 C34 H34C 109.5 . . ?
H34A C34 H34B 109.5 . . ?
H34A C34 H34C 109.5 . . ?
H34B C34 H34C 109.5 . . ?
O8 C67 H67A 109.5 . . ?
O8 C67 H67B 109.5 . . ?
O8 C67 H67C 109.5 . . ?
H67A C67 H67B 109.5 . . ?
H67A C67 H67C 109.5 . . ?
H67B C67 H67C 109.5 . . ?
O6 C41 H41A 109.5 . . ?
O6 C41 H41B 109.5 . . ?
O6 C41 H41C 109.5 . . ?
H41A C41 H41B 109.5 . . ?
H41A C41 H41C 109.5 . . ?
H41B C41 H41C 109.5 . . ?
O7 C66 H66A 109.5 . . ?
O7 C66 H66B 109.5 . . ?
O7 C66 H66C 109.5 . . ?
H66A C66 H66B 109.5 . . ?
H66A C66 H66C 109.5 . . ?
H66B C66 H66C 109.5 . . ?

loop_
_geom_bond_atom_site_label_1
_geom_bond_atom_site_label_2
_geom_bond_distance
_geom_bond_site_symmetry_2
_geom_bond_publ_flag
O2 C5 1.371(8) . ?
O2 C2 1.414(9) . ?
O1 C4 1.355(9) . ?
O1 C1 1.415(9) . ?
O3 C26 1.366(12) . ?
O3 C28 1.456(14) . ?
O4 C24 1.366(12) . ?
O4 C27 1.489(11) . ?
N1 C29 1.463(10) . ?
N1 C11 1.405(10) . ?
N1 C16 1.363(9) . ?
C29 C32 1.340(10) . ?
C29 C30 1.352(11) . ?
C11 C10 1.424(10) . ?
C11 C12 1.393(11) . ?
C5 C6 1.402(10) . ?
C5 C3 1.365(10) . ?
C6 C7 1.424(11) . ?
C6 C9 1.522(11) . ?
C15 C19 1.439(11) . ?
C15 C12 1.443(11) . ?
C15 C16 1.400(12) . ?
C4 C3 1.383(10) . ?
C4 C8 1.445(11) . ?
C19 H19 0.9500 . ?
C19 C18 1.389(12) . ?
C3 H3 0.9500 . ?
C01Q H01Q 0.9500 . ?
C01Q C17 1.390(11) . ?
C01Q C16 1.434(12) . ?
C22 C21 1.397(12) . ?
C22 C23 1.462(12) . ?
C22 C24 1.415(11) . ?
C21 H21 0.9500 . ?
C21 C20 1.378(12) . ?
N2 C33 1.333(13) . ?
N2 C31 1.379(13) . ?
C14 H14 0.9500 . ?
C14 C9 1.392(11) . ?
C14 C13 1.389(11) . ?
C17 C18 1.394(12) . ?
C17 C20 1.517(12) . ?
C10 H10 0.9500 . ?
C10 C9 1.366(11) . ?
C32 H32 0.9500 . ?
C32 C33 1.437(12) . ?
C7 H7 0.9500 . ?
C7 C8 1.352(11) . ?
C2 H2A 0.9800 . ?
C2 H2B 0.9800 . ?
C2 H2C 0.9800 . ?
C12 C13 1.418(12) . ?
C18 H18 0.9500 . ?
C20 C26 1.369(11) . ?
C8 C23 1.513(11) 7_556 ?
C26 C25 1.420(14) . ?
C23 H23A 0.9900 . ?
C23 H23B 0.9900 . ?
C24 C25 1.319(13) . ?
C30 H30 0.9500 . ?
C30 C31 1.326(13) . ?
C13 H13 0.9500 . ?
C1 H1A 0.9800 . ?
C1 H1B 0.9800 . ?
C1 H1C 0.9800 . ?
C25 H25 0.9500 . ?
C33 H33 0.9500 . ?
C31 H31 0.9500 . ?
C27 H27A 0.9800 . ?
C27 H27B 0.9800 . ?
C27 H27C 0.9800 . ?
C28 H28A 0.9800 . ?
C28 H28B 0.9800 . ?
C28 H28C 0.9800 . ?
O8 C62 1.360(9) . ?
O8 C67 1.454(10) . ?
O6 C39 1.385(9) . ?
O6 C41 1.411(9) . ?
O5 C35 1.383(9) . ?
O5 C34 1.435(10) . ?
O7 C60 1.413(11) . ?
O7 C66 1.471(11) . ?
N4 C49 1.418(9) . ?
N4 C46 1.406(9) . ?
N4 C54 1.414(10) . ?
C49 C48 1.399(11) . ?
C49 C53 1.344(9) . ?
C48 C45 1.482(10) . ?
C48 C50 1.395(11) . ?
C37 C35 1.398(10) . ?
C37 C36 1.386(10) . ?
C37 C65 1.500(11) 5_656 ?
C38 C39 1.372(10) . ?
C38 C42 1.494(10) . ?
C38 C36 1.378(11) . ?
N3 C55 1.317(10) . ?
N3 C57 1.336(12) . ?
C46 C45 1.428(11) . ?
C46 C47 1.357(10) . ?
C45 C44 1.377(12) . ?
C39 C40 1.416(10) . ?
C42 C47 1.427(10) . ?
C42 C43 1.371(11) . ?
C52 C53 1.382(10) . ?
C52 C51 1.401(11) . ?
C52 C59 1.499(10) . ?
C63 C62 1.374(11) . ?
C63 C64 1.415(10) . ?
C63 C65 1.527(11) . ?
C62 C61 1.425(12) . ?
C53 H53 0.9500 . ?
C35 C40 1.357(11) . ?
C36 H36 0.9500 . ?
C56 H56 0.9500 . ?
C56 C54 1.408(11) . ?
C56 C55 1.373(11) . ?
C50 H50 0.9500 . ?
C50 C51 1.369(11) . ?
C64 H64 0.9500 . ?
C64 C59 1.387(11) . ?
C51 H51 0.9500 . ?
C54 C58 1.370(10) . ?
C47 H47 0.9500 . ?
C55 H55 0.9500 . ?
C59 C60 1.397(11) . ?
C65 H65A 0.9900 . ?
C65 H65B 0.9900 . ?
C40 H40 0.9500 . ?
C60 C61 1.329(11) . ?
C61 H61 0.9500 . ?
C58 H58 0.9500 . ?
C58 C57 1.403(13) . ?
C44 H44 0.9500 . ?
C44 C43 1.401(12) . ?
C43 H43 0.9500 . ?
C57 H57 0.9500 . ?
C34 H34A 0.9800 . ?
C34 H34B 0.9800 . ?
C34 H34C 0.9800 . ?
C67 H67A 0.9800 . ?
C67 H67B 0.9800 . ?
C67 H67C 0.9800 . ?
C41 H41A 0.9800 . ?
C41 H41B 0.9800 . ?
C41 H41C 0.9800 . ?
C66 H66A 0.9800 . ?
C66 H66B 0.9800 . ?
C66 H66C 0.9800 . ?

loop_
_geom_torsion_atom_site_label_1
_geom_torsion_atom_site_label_2
_geom_torsion_atom_site_label_3
_geom_torsion_atom_site_label_4
_geom_torsion
_geom_torsion_site_symmetry_1
_geom_torsion_site_symmetry_2
_geom_torsion_site_symmetry_3
_geom_torsion_site_symmetry_4
_geom_torsion_publ_flag
O2 C5 C6 C7 176.1(7) . . . . ?
O2 C5 C6 C9 -4.2(11) . . . . ?
O2 C5 C3 C4 178.6(7) . . . . ?
O1 C4 C3 C5 -178.6(7) . . . . ?
O1 C4 C8 C7 -178.3(7) . . . . ?
O1 C4 C8 C23 5.9(11) . . . 7_556 ?
O3 C26 C25 C24 -176.8(9) . . . . ?
O4 C24 C25 C26 -179.4(8) . . . . ?
N1 C29 C32 C33 -179.4(7) . . . . ?
N1 C29 C30 C31 -176.9(7) . . . . ?
N1 C11 C10 C9 174.6(6) . . . . ?
N1 C11 C12 C15 -0.5(7) . . . . ?
N1 C11 C12 C13 -176.5(6) . . . . ?
C29 N1 C11 C10 -4.0(11) . . . . ?
C29 N1 C11 C12 173.4(6) . . . . ?
C29 N1 C16 C15 -173.8(6) . . . . ?
C29 N1 C16 C01Q 9.2(11) . . . . ?
C29 C32 C33 N2 -4.0(12) . . . . ?
C29 C30 C31 N2 -3.9(14) . . . . ?
C11 N1 C29 C32 58.3(9) . . . . ?
C11 N1 C29 C30 -121.9(8) . . . . ?
C11 N1 C16 C15 -0.9(8) . . . . ?
C11 N1 C16 C01Q -177.9(7) . . . . ?
C11 C10 C9 C6 -176.6(6) . . . . ?
C11 C10 C9 C14 3.1(10) . . . . ?
C11 C12 C13 C14 -0.2(10) . . . . ?
C5 C6 C7 C8 4.6(13) . . . . ?
C5 C6 C9 C14 105.9(9) . . . . ?
C5 C6 C9 C10 -74.4(9) . . . . ?
C6 C5 C3 C4 -4.6(11) . . . . ?
C6 C7 C8 C4 -2.4(13) . . . . ?
C6 C7 C8 C23 173.2(8) . . . 7_556 ?
C15 C19 C18 C17 0.7(11) . . . . ?
C15 C12 C13 C14 -174.7(7) . . . . ?
C19 C15 C12 C11 177.4(7) . . . . ?
C19 C15 C12 C13 -7.6(14) . . . . ?
C19 C15 C16 N1 -177.4(6) . . . . ?
C19 C15 C16 C01Q -0.2(10) . . . . ?
C3 C5 C6 C7 -1.0(11) . . . . ?
C3 C5 C6 C9 178.7(7) . . . . ?
C3 C4 C8 C7 -3.3(12) . . . . ?
C3 C4 C8 C23 -179.1(7) . . . 7_556 ?
C01Q C17 C18 C19 -2.0(11) . . . . ?
C01Q C17 C20 C21 -34.2(10) . . . . ?
C01Q C17 C20 C26 138.1(8) . . . . ?
C22 C21 C20 C17 172.5(7) . . . . ?
C22 C21 C20 C26 -0.2(11) . . . . ?
C22 C24 C25 C26 5.8(14) . . . . ?
C21 C22 C23 C8 -38.8(10) . . . 7_556 ?
C21 C22 C24 O4 -176.6(7) . . . . ?
C21 C22 C24 C25 -1.2(11) . . . . ?
C21 C20 C26 O3 174.6(8) . . . . ?
C21 C20 C26 C25 4.6(12) . . . . ?
C17 C01Q C16 N1 175.6(7) . . . . ?
C17 C01Q C16 C15 -1.1(10) . . . . ?
C17 C20 C26 O3 2.3(12) . . . . ?
C17 C20 C26 C25 -167.7(8) . . . . ?
C10 C11 C12 C15 177.1(6) . . . . ?
C10 C11 C12 C13 1.1(10) . . . . ?
C32 C29 C30 C31 2.9(12) . . . . ?
C7 C6 C9 C14 -74.4(10) . . . . ?
C7 C6 C9 C10 105.3(8) . . . . ?
C2 O2 C5 C6 -169.1(7) . . . . ?
C2 O2 C5 C3 7.9(11) . . . . ?
C12 C11 C10 C9 -2.5(10) . . . . ?
C12 C15 C19 C18 -176.8(7) . . . . ?
C12 C15 C16 N1 0.5(8) . . . . ?
C12 C15 C16 C01Q 177.7(6) . . . . ?
C18 C17 C20 C21 141.3(7) . . . . ?
C18 C17 C20 C26 -46.4(11) . . . . ?
C16 N1 C29 C32 -130.1(7) . . . . ?
C16 N1 C29 C30 49.6(9) . . . . ?
C16 N1 C11 C10 -176.6(6) . . . . ?
C16 N1 C11 C12 0.9(7) . . . . ?
C16 C15 C19 C18 0.4(10) . . . . ?
C16 C15 C12 C11 0.0(7) . . . . ?
C16 C15 C12 C13 175.0(8) . . . . ?
C16 C01Q C17 C18 2.1(10) . . . . ?
C16 C01Q C17 C20 177.8(6) . . . . ?
C9 C6 C7 C8 -175.1(8) . . . . ?
C9 C14 C13 C12 0.7(11) . . . . ?
C20 C17 C18 C19 -177.4(7) . . . . ?
C20 C26 C25 C24 -7.5(13) . . . . ?
C8 C4 C3 C5 6.8(11) . . . . ?
C23 C22 C21 C20 179.5(7) . . . . ?
C23 C22 C24 O4 2.3(11) . . . . ?
C23 C22 C24 C25 177.6(8) . . . . ?
C24 C22 C21 C20 -1.6(11) . . . . ?
C24 C22 C23 C8 142.4(7) . . . 7_556 ?
C30 C29 C32 C33 0.9(11) . . . . ?
C13 C14 C9 C6 177.3(7) . . . . ?
C13 C14 C9 C10 -2.3(11) . . . . ?
C1 O1 C4 C3 7.3(11) . . . . ?
C1 O1 C4 C8 -178.0(7) . . . . ?
C33 N2 C31 C30 0.9(14) . . . . ?
C31 N2 C33 C32 3.1(13) . . . . ?
C27 O4 C24 C22 173.9(8) . . . . ?
C27 O4 C24 C25 -1.4(13) . . . . ?
C28 O3 C26 C20 175.5(11) . . . . ?
C28 O3 C26 C25 -15.1(15) . . . . ?
O8 C62 C61 C60 -178.9(7) . . . . ?
O6 C39 C40 C35 178.2(7) . . . . ?
O5 C35 C40 C39 179.2(7) . . . . ?
O7 C60 C61 C62 -179.1(7) . . . . ?
N4 C49 C48 C45 0.2(8) . . . . ?
N4 C49 C48 C50 -180.0(7) . . . . ?
N4 C49 C53 C52 -179.2(7) . . . . ?
N4 C46 C45 C48 -3.9(8) . . . . ?
N4 C46 C45 C44 178.4(7) . . . . ?
N4 C46 C47 C42 176.5(7) . . . . ?
N4 C54 C58 C57 179.3(7) . . . . ?
C49 N4 C46 C45 4.2(8) . . . . ?
C49 N4 C46 C47 -178.9(7) . . . . ?
C49 N4 C54 C56 51.0(9) . . . . ?
C49 N4 C54 C58 -131.3(7) . . . . ?
C49 C48 C45 C46 2.3(8) . . . . ?
C49 C48 C45 C44 179.5(9) . . . . ?
C49 C48 C50 C51 -0.1(11) . . . . ?
C48 C49 C53 C52 2.8(11) . . . . ?
C48 C45 C44 C43 -172.9(9) . . . . ?
C48 C50 C51 C52 0.4(12) . . . . ?
C37 C35 C40 C39 2.2(12) . . . . ?
C38 C39 C40 C35 0.8(12) . . . . ?
C38 C42 C47 C46 -174.3(7) . . . . ?
C38 C42 C43 C44 179.7(8) . . . . ?
C46 N4 C49 C48 -2.7(8) . . . . ?
C46 N4 C49 C53 179.0(7) . . . . ?
C46 N4 C54 C56 -114.5(7) . . . . ?
C46 N4 C54 C58 63.2(10) . . . . ?
C46 C45 C44 C43 4.1(12) . . . . ?
C45 C48 C50 C51 179.7(8) . . . . ?
C45 C46 C47 C42 -7.0(10) . . . . ?
C45 C44 C43 C42 -3.7(14) . . . . ?
C39 C38 C42 C47 -77.6(10) . . . . ?
C39 C38 C42 C43 100.8(10) . . . . ?
C39 C38 C36 C37 5.9(12) . . . . ?
C42 C38 C39 O6 1.0(11) . . . . ?
C42 C38 C39 C40 178.5(7) . . . . ?
C42 C38 C36 C37 -177.2(7) . . . . ?
C52 C59 C60 O7 2.2(11) . . . . ?
C52 C59 C60 C61 179.4(7) . . . . ?
C63 C62 C61 C60 -1.8(11) . . . . ?
C63 C64 C59 C52 177.2(6) . . . . ?
C63 C64 C59 C60 -1.1(10) . . . . ?
C62 C63 C64 C59 3.0(10) . . . . ?
C62 C63 C65 C37 129.9(7) . . . 5_656 ?
C53 C49 C48 C45 178.6(7) . . . . ?
C53 C49 C48 C50 -1.6(11) . . . . ?
C53 C52 C51 C50 0.7(11) . . . . ?
C53 C52 C59 C64 -35.3(9) . . . . ?
C53 C52 C59 C60 142.8(8) . . . . ?
C35 C37 C36 C38 -3.0(11) . . . . ?
C36 C37 C35 O5 -178.3(7) . . . . ?
C36 C37 C35 C40 -1.1(11) . . . . ?
C36 C38 C39 O6 177.8(7) . . . . ?
C36 C38 C39 C40 -4.7(12) . . . . ?
C36 C38 C42 C47 105.6(8) . . . . ?
C36 C38 C42 C43 -76.0(11) . . . . ?
C56 C54 C58 C57 -3.1(11) . . . . ?
C50 C48 C45 C46 -177.5(9) . . . . ?
C50 C48 C45 C44 -0.3(16) . . . . ?
C64 C63 C62 O8 175.7(6) . . . . ?
C64 C63 C62 C61 -1.6(10) . . . . ?
C64 C63 C65 C37 -48.7(9) . . . 5_656 ?
C64 C59 C60 O7 -179.7(6) . . . . ?
C64 C59 C60 C61 -2.4(11) . . . . ?
C51 C52 C53 C49 -2.3(11) . . . . ?
C51 C52 C59 C64 142.6(8) . . . . ?
C51 C52 C59 C60 -39.3(11) . . . . ?
C54 N4 C49 C48 -170.2(6) . . . . ?
C54 N4 C49 C53 11.5(11) . . . . ?
C54 N4 C46 C45 171.5(6) . . . . ?
C54 N4 C46 C47 -11.7(11) . . . . ?
C54 C56 C55 N3 -3.8(12) . . . . ?
C54 C58 C57 N3 3.1(12) . . . . ?
C47 C46 C45 C48 178.9(7) . . . . ?
C47 C46 C45 C44 1.2(11) . . . . ?
C47 C42 C43 C44 -1.9(13) . . . . ?
C55 N3 C57 C58 -3.3(12) . . . . ?
C55 C56 C54 N4 -178.9(7) . . . . ?
C55 C56 C54 C58 3.4(10) . . . . ?
C59 C52 C53 C49 175.8(6) . . . . ?
C59 C52 C51 C50 -177.2(7) . . . . ?
C59 C60 C61 C62 3.9(12) . . . . ?
C65 C37 C35 O5 3.5(10) 5_656 . . . ?
C65 C37 C35 C40 -179.3(7) 5_656 . . . ?
C65 C37 C36 C38 175.1(7) 5_656 . . . ?
C65 C63 C62 O8 -2.9(10) . . . . ?
C65 C63 C62 C61 179.9(7) . . . . ?
C65 C63 C64 C59 -178.4(6) . . . . ?
C43 C42 C47 C46 7.2(11) . . . . ?
C57 N3 C55 C56 3.7(12) . . . . ?
C34 O5 C35 C37 179.8(8) . . . . ?
C34 O5 C35 C40 2.6(12) . . . . ?
C67 O8 C62 C63 -177.7(7) . . . . ?
C67 O8 C62 C61 -0.6(10) . . . . ?
C41 O6 C39 C38 -171.1(8) . . . . ?
C41 O6 C39 C40 11.4(12) . . . . ?
C66 O7 C60 C59 -175.6(10) . . . . ?
C66 O7 C60 C61 7.1(13) . . . . ?
